data_1528864
loop_
_publ_author_name
'Shanker, V.'
'Samal, S.L.'
'Narayana, C.'
'Pradhan, G.K.'
'Ganguli, A.K.'

_publ_section_title
;
 Nanocrystalline Na Nb O3 and Na Ta O3: Rietveld studies, Raman
 spectroscopy and dielectric properties
;
_journal_name_full 'Solid State Sciences'
_journal_page_first 562
_journal_page_last 569
_journal_volume 11
_journal_year 2009
_chemical_formula_sum 'Na Nb O3'
_chemical_name_systematic 'Na (Nb O3)'
_space_group_IT_number 26
_symmetry_space_group_name_Hall 'P 2c -2'
_symmetry_space_group_name_H-M 'P m c 21'
_cell_angle_alpha 90
_cell_angle_beta 90
_cell_angle_gamma 90
_cell_formula_units_Z 4
_cell_length_a 7.8636
_cell_length_b 5.6306
_cell_length_c 5.5483
_cell_volume 245.661
_citation_journal_id_ASTM SSSCFJ
_cod_data_source_file Shanker_SSSCFJ_2009_1672.cif
_cod_data_source_block Na1Nb1O3
_cod_original_cell_volume 245.6609
_cod_original_formula_sum 'Na1 Nb1 O3'
_cod_database_code 1528864

loop_
_symmetry_equiv_pos_as_xyz
x,y,z
-x,-y,z+1/2
-x,y,z
x,-y,z+1/2

loop_
_atom_site_label
_atom_site_type_symbol
_atom_site_fract_x
_atom_site_fract_y
_atom_site_fract_z
_atom_site_occupancy
_atom_site_U_iso_or_equiv
Na1 Na+1 0 0.259 0.75 1 0.0
Na2 Na+1 0.5 0.262 0.778 1 0.0
O4 O-2 0.272 0.943 0.512 1 0.0
O3 O-2 0.22 0.507 0.081 1 0.0
O2 O-2 0.5 0.316 0.313 1 0.0
O1 O-2 0 0.192 0.317 1 0.0
Nb1 Nb+5 0.749 0.753 0.781 1 0.0
